data_4316960
loop_
_publ_author_name
'Ji-Jun Jiang'
'Mei Pan'
'Jun-Min Liu'
'Wei Wang'
'Cheng-Yong Su'

_publ_section_title
;
 Assembly of Robust and Porous Hydrogen-Bonded Coordination Frameworks:
 Isomorphism, Polymorphism, and Selective Adsorption
;
_journal_name_full 'Inorganic Chemistry'
_journal_page_first 10166
_journal_page_last 10173
_journal_paper_doi 10.1021/ic1014384
_journal_volume 49
_journal_year 2010
_chemical_formula_sum 'C24 H25 Gd N10 O11'
_chemical_formula_weight 786.79
_chemical_name_systematic
; 
 ? 
;
_space_group_IT_number 15
_symmetry_cell_setting monoclinic
_symmetry_space_group_name_Hall '-C 2yc'
_symmetry_space_group_name_H-M 'C 1 2/c 1'
_atom_sites_solution_hydrogens geom
_atom_sites_solution_primary direct
_atom_sites_solution_secondary difmap
_audit_creation_method SHELXL-97
_cell_angle_alpha 90.00
_cell_angle_beta 99.501(4)
_cell_angle_gamma 90.00
_cell_formula_units_Z 8
_cell_length_a 26.2558(12)
_cell_length_b 14.3119(7)
_cell_length_c 16.9588(8)
_cell_measurement_reflns_used 2945
_cell_measurement_temperature 293(2)
_cell_measurement_theta_max 62.3337
_cell_measurement_theta_min 2.6492
_cell_volume 6285.2(5)
_computing_structure_refinement 'SHELXL-97 (Sheldrick, 1997)'
_computing_structure_solution 'SHELXS-97 (Sheldrick, 1990)'
_diffrn_ambient_temperature 293(2)
_diffrn_measured_fraction_theta_full 0.935
_diffrn_measured_fraction_theta_max 0.935
_diffrn_measurement_device_type Oxford
_diffrn_radiation_monochromator graphite
_diffrn_radiation_source 'Enhance (Cu) X-ray Source'
_diffrn_radiation_type CuK\a
_diffrn_radiation_wavelength 1.54178
_diffrn_reflns_av_R_equivalents 0.0527
_diffrn_reflns_av_sigmaI/netI 0.0783
_diffrn_reflns_limit_h_max 29
_diffrn_reflns_limit_h_min -29
_diffrn_reflns_limit_k_max 15
_diffrn_reflns_limit_k_min -16
_diffrn_reflns_limit_l_max 13
_diffrn_reflns_limit_l_min -19
_diffrn_reflns_number 10028
_diffrn_reflns_theta_full 61.00
_diffrn_reflns_theta_max 61.00
_diffrn_reflns_theta_min 3.41
_exptl_absorpt_coefficient_mu 14.287
_exptl_absorpt_correction_T_max 0.2231
_exptl_absorpt_correction_T_min 0.1452
_exptl_absorpt_correction_type multi-scan
_exptl_absorpt_process_details
;
CrysAlis RED, Oxford Diffraction Ltd.,
Version 1.171.32.5 (release 08-05-2007 CrysAlis171 .NET)
(compiled May  8 2007,13:10:02)
Empirical absorption correction using spherical harmonics,
 implemented in SCALE3 ABSPACK scaling algorithm.
;
_exptl_crystal_colour colorless
_exptl_crystal_density_diffrn 1.663
_exptl_crystal_density_method 'not measured'
_exptl_crystal_description block
_exptl_crystal_F_000 3128
_exptl_crystal_size_max 0.22
_exptl_crystal_size_mid 0.20
_exptl_crystal_size_min 0.15
_refine_diff_density_max 5.253
_refine_diff_density_min -1.119
_refine_diff_density_rms 0.200
_refine_ls_extinction_method none
_refine_ls_goodness_of_fit_ref 1.091
_refine_ls_hydrogen_treatment geom
_refine_ls_matrix_type full
_refine_ls_number_parameters 412
_refine_ls_number_reflns 4499
_refine_ls_number_restraints 18
_refine_ls_restrained_S_all 1.092
_refine_ls_R_factor_all 0.1409
_refine_ls_R_factor_gt 0.0987
_refine_ls_shift/su_max 0.060
_refine_ls_shift/su_mean 0.005
_refine_ls_structure_factor_coef Fsqd
_refine_ls_weighting_details 'calc w=1/[\s^2^(Fo^2^)+(0.0810P)^2^+171.0000P] where P=(Fo^2^+2Fc^2^)/3'
_refine_ls_weighting_scheme calc
_refine_ls_wR_factor_gt 0.2228
_refine_ls_wR_factor_ref 0.2353
_reflns_number_gt 2485
_reflns_number_total 4499
_reflns_threshold_expression >2sigma(I)
_cod_data_source_file ic1014384_si_001_01.cif
_cod_data_source_block 1-gd-2H2O
_cod_depositor_comments
;
The following automatic conversions were performed:

'_symmetry_cell_setting' value 'Monoclinic' changed to 'monoclinic'
according to the built-in table from CIF Core dictionary named
'cif_core.dic' version 2.4.1 from 2010-06-29.

Automatic conversion script
Id: cif_fix_values 1646 2011-03-28 12:23:43Z adriana 
;
_cod_database_code 4316960

loop_
_symmetry_equiv_pos_as_xyz
'x, y, z'
'-x, y, -z+1/2'
'x+1/2, y+1/2, z'
'-x+1/2, y+1/2, -z+1/2'
'-x, -y, -z'
'x, -y, z-1/2'
'-x+1/2, -y+1/2, -z'
'x+1/2, -y+1/2, z-1/2'

loop_
_atom_site_label
_atom_site_type_symbol
_atom_site_fract_x
_atom_site_fract_y
_atom_site_fract_z
_atom_site_U_iso_or_equiv
_atom_site_adp_type
_atom_site_occupancy
_atom_site_symmetry_multiplicity
_atom_site_calc_flag
_atom_site_refinement_flags
_atom_site_disorder_assembly
_atom_site_disorder_group
Gd1 Gd 0.33970(2) -0.00033(6) 0.10839(3) 0.04894(16) Uani 1 1 d . . .
O1 O 0.4104(3) 0.0095(8) 0.2336(5) 0.089(3) Uani 1 1 d . . .
O2 O 0.4186(3) -0.0965(8) 0.1500(5) 0.087(3) Uani 1 1 d . . .
O3 O 0.4542(4) -0.1151(10) 0.2728(5) 0.147(5) Uani 1 1 d . . .
O4 O 0.3270(3) -0.1155(6) 0.2150(4) 0.055(2) Uani 1 1 d . . .
O5 O 0.2576(3) -0.0770(5) 0.1324(4) 0.056(2) Uani 1 1 d . . .
O6 O 0.2540(3) -0.1901(6) 0.2168(5) 0.084(3) Uani 1 1 d . . .
O7 O 0.3563(3) 0.1645(6) 0.1555(5) 0.069(2) Uani 1 1 d . . .
O8 O 0.3129(3) 0.0773(6) 0.2259(4) 0.058(2) Uani 1 1 d . . .
O9 O 0.3431(3) 0.2088(7) 0.2751(6) 0.092(3) Uani 1 1 d . . .
N1 N 0.3191(3) -0.0023(6) -0.0557(5) 0.053(2) Uani 1 1 d . . .
N2 N 0.3307(3) -0.1619(6) 0.0398(5) 0.050(2) Uani 1 1 d . . .
N3 N 0.4100(3) 0.0630(7) 0.0374(5) 0.054(3) Uani 1 1 d . . .
N4 N 0.2619(3) 0.0968(6) 0.0443(5) 0.050(2) Uani 1 1 d . . .
N5 N 0.3070(3) -0.2538(6) -0.0644(5) 0.054(2) Uani 1 1 d . . .
H5A H 0.2944 -0.2698 -0.1125 0.064 Uiso 1 1 calc R . .
N6 N 0.4503(3) 0.0808(6) -0.0655(5) 0.052(2) Uani 1 1 d . . .
H6A H 0.4562 0.0775 -0.1139 0.063 Uiso 1 1 calc R . .
N7 N 0.2081(3) 0.1475(6) -0.0632(5) 0.055(3) Uani 1 1 d . . .
H7A H 0.1968 0.1599 -0.1126 0.066 Uiso 1 1 calc R . .
N8 N 0.4296(4) -0.0686(9) 0.2177(7) 0.078(3) Uani 1 1 d . . .
N9 N 0.2800(4) -0.1281(7) 0.1880(6) 0.067(3) Uani 1 1 d . . .
N10 N 0.3362(4) 0.1544(8) 0.2193(6) 0.071(3) Uani 1 1 d . . .
C1 C 0.2851(4) -0.0841(7) -0.0796(6) 0.044(3) Uani 1 1 d . . .
H1A H 0.2832 -0.0965 -0.1363 0.053 Uiso 1 1 calc R . .
H1B H 0.2504 -0.0716 -0.0694 0.053 Uiso 1 1 calc R . .
C2 C 0.3076(4) -0.1667(7) -0.0315(7) 0.049(3) Uani 1 1 d . . .
C3 C 0.3312(4) -0.3114(8) -0.0030(6) 0.051(3) Uani 1 1 d . . .
C4 C 0.3419(4) -0.4065(8) -0.0025(7) 0.056(3) Uani 1 1 d . . .
H4A H 0.3322 -0.4442 -0.0471 0.067 Uiso 1 1 calc R . .
C5 C 0.3675(5) -0.4404(9) 0.0679(8) 0.071(4) Uani 1 1 d . . .
H5B H 0.3760 -0.5035 0.0715 0.086 Uiso 1 1 calc R . .
C6 C 0.3810(7) -0.3849(11) 0.1337(9) 0.098(6) Uani 1 1 d . . .
H6B H 0.3973 -0.4119 0.1811 0.118 Uiso 1 1 calc R . .
C7 C 0.3713(6) -0.2894(9) 0.1318(8) 0.087(5) Uani 1 1 d . . .
H7B H 0.3820 -0.2517 0.1761 0.105 Uiso 1 1 calc R . .
C8 C 0.3455(5) -0.2536(9) 0.0623(7) 0.063(4) Uani 1 1 d . . .
C9 C 0.3690(4) -0.0115(8) -0.0858(6) 0.050(3) Uani 1 1 d . . .
H9A H 0.3792 -0.0767 -0.0843 0.060 Uiso 1 1 calc R . .
H9B H 0.3646 0.0093 -0.1409 0.060 Uiso 1 1 calc R . .
C10 C 0.4088(4) 0.0425(8) -0.0388(6) 0.052(3) Uani 1 1 d . . .
C11 C 0.4802(4) 0.1239(9) -0.0062(6) 0.052(3) Uani 1 1 d . . .
C12 C 0.5248(4) 0.1767(9) 0.0000(7) 0.061(3) Uani 1 1 d . . .
H12A H 0.5409 0.1852 -0.0444 0.073 Uiso 1 1 calc R . .
C13 C 0.5447(4) 0.2154(9) 0.0698(8) 0.072(4) Uani 1 1 d . . .
H13A H 0.5746 0.2511 0.0732 0.086 Uiso 1 1 calc R . .
C14 C 0.5212(4) 0.2034(9) 0.1397(7) 0.067(4) Uani 1 1 d . . .
H14A H 0.5361 0.2289 0.1885 0.080 Uiso 1 1 calc R . .
C15 C 0.4765(4) 0.1538(10) 0.1326(8) 0.072(4) Uani 1 1 d . . .
H15A H 0.4604 0.1458 0.1771 0.086 Uiso 1 1 calc R . .
C16 C 0.4554(4) 0.1161(9) 0.0623(7) 0.057(3) Uani 1 1 d . . .
C17 C 0.2935(4) 0.0867(8) -0.0861(7) 0.055(3) Uani 1 1 d . . .
H17A H 0.2776 0.0796 -0.1416 0.066 Uiso 1 1 calc R . .
H17B H 0.3189 0.1365 -0.0828 0.066 Uiso 1 1 calc R . .
C18 C 0.2530(4) 0.1103(7) -0.0355(6) 0.048(3) Uani 1 1 d . . .
C19 C 0.1825(2) 0.1632(4) -0.0024(3) 0.048(3) Uani 1 1 d G . .
C20 C 0.1340(2) 0.1979(5) 0.0046(4) 0.063(4) Uani 1 1 d G . .
H20A H 0.1119 0.2183 -0.0406 0.076 Uiso 1 1 calc R . .
C21 C 0.1187(2) 0.2021(6) 0.0792(4) 0.066(4) Uani 1 1 d G . .
H21A H 0.0863 0.2253 0.0838 0.079 Uiso 1 1 calc R . .
C22 C 0.1518(3) 0.1715(6) 0.1467(4) 0.065(3) Uani 1 1 d G . .
H22A H 0.1416 0.1743 0.1966 0.078 Uiso 1 1 calc R . .
C23 C 0.2003(3) 0.1368(5) 0.1397(3) 0.065(3) Uani 1 1 d G . .
H23A H 0.2225 0.1163 0.1849 0.078 Uiso 1 1 calc R . .
C24 C 0.2157(2) 0.1326(5) 0.0652(3) 0.048(3) Uani 1 1 d G . .
O1W O 0.1522(6) 0.1093(12) -0.2177(9) 0.184(6) Uani 1 1 d U . .
O3W O 0.5057(12) -0.364(2) 0.2064(17) 0.181(10) Uani 0.50 1 d PU . 1
O2W O 0.5199(19) -0.491(3) 0.139(3) 0.278(14) Uani 0.50 1 d PU A -2

loop_
_atom_site_aniso_label
_atom_site_aniso_U_11
_atom_site_aniso_U_22
_atom_site_aniso_U_33
_atom_site_aniso_U_23
_atom_site_aniso_U_13
_atom_site_aniso_U_12
Gd1 0.0577(3) 0.0443(3) 0.0513(3) 0.0003(4) 0.0280(2) -0.0030(4)
O1 0.073(5) 0.126(8) 0.077(5) -0.010(6) 0.038(4) -0.019(6)
O2 0.085(6) 0.120(8) 0.055(5) 0.007(6) 0.012(5) 0.000(6)
O3 0.164(8) 0.229(12) 0.046(5) -0.014(7) 0.008(6) 0.127(8)
O4 0.054(4) 0.069(5) 0.047(4) -0.005(4) 0.023(3) -0.013(4)
O5 0.059(4) 0.057(5) 0.057(4) -0.001(4) 0.028(3) -0.005(4)
O6 0.101(5) 0.068(6) 0.095(6) 0.020(5) 0.053(5) -0.029(5)
O7 0.081(4) 0.069(5) 0.071(5) -0.002(4) 0.049(4) -0.010(4)
O8 0.067(4) 0.066(5) 0.049(4) 0.000(4) 0.031(3) -0.012(4)
O9 0.104(5) 0.079(6) 0.114(6) -0.030(5) 0.075(5) -0.015(5)
N1 0.075(4) 0.042(5) 0.054(4) 0.002(5) 0.049(4) 0.009(5)
N2 0.083(6) 0.028(5) 0.042(5) 0.004(4) 0.024(4) 0.004(4)
N3 0.053(4) 0.061(6) 0.057(5) -0.007(5) 0.035(4) -0.009(5)
N4 0.060(5) 0.044(5) 0.054(5) -0.005(4) 0.028(4) 0.001(4)
N5 0.065(5) 0.048(5) 0.055(5) 0.004(5) 0.035(4) -0.007(5)
N6 0.057(4) 0.057(6) 0.055(5) 0.012(4) 0.044(4) -0.003(4)
N7 0.069(5) 0.050(6) 0.051(5) 0.014(5) 0.024(4) 0.009(5)
N8 0.065(6) 0.098(9) 0.077(7) -0.033(7) 0.034(5) 0.009(6)
N9 0.090(7) 0.047(6) 0.062(6) -0.008(5) 0.010(6) -0.002(6)
N10 0.079(6) 0.061(7) 0.081(7) -0.013(6) 0.039(6) -0.007(6)
C1 0.055(5) 0.029(5) 0.058(6) -0.010(5) 0.036(5) -0.004(5)
C2 0.054(5) 0.036(6) 0.065(6) 0.002(5) 0.033(5) -0.010(5)
C3 0.057(6) 0.048(7) 0.055(6) 0.003(5) 0.033(5) -0.008(5)
C4 0.065(6) 0.036(6) 0.073(7) -0.006(6) 0.031(6) -0.004(5)
C5 0.095(9) 0.052(8) 0.074(8) 0.002(7) 0.031(7) 0.013(7)
C6 0.143(13) 0.073(10) 0.071(9) 0.011(9) -0.006(10) 0.020(10)
C7 0.152(13) 0.035(7) 0.074(9) -0.004(7) 0.013(9) 0.010(8)
C8 0.086(7) 0.064(8) 0.046(6) 0.001(6) 0.033(6) -0.007(7)
C9 0.051(5) 0.058(7) 0.045(5) -0.012(6) 0.020(4) -0.010(6)
C10 0.063(6) 0.045(6) 0.053(6) 0.006(5) 0.027(5) 0.005(5)
C11 0.040(5) 0.067(8) 0.054(6) 0.011(6) 0.021(5) 0.005(5)
C12 0.059(6) 0.070(8) 0.059(7) 0.017(7) 0.026(5) -0.005(7)
C13 0.052(6) 0.070(9) 0.097(9) 0.021(8) 0.026(7) -0.010(6)
C14 0.064(7) 0.075(9) 0.067(7) 0.015(7) 0.028(6) -0.004(7)
C15 0.062(7) 0.090(10) 0.071(7) 0.025(7) 0.030(6) 0.000(7)
C16 0.057(6) 0.063(8) 0.058(6) 0.017(6) 0.027(5) -0.001(6)
C17 0.071(7) 0.039(6) 0.061(7) 0.009(6) 0.030(6) 0.001(6)
C18 0.068(6) 0.026(5) 0.054(6) 0.005(5) 0.021(5) -0.006(5)
C19 0.065(6) 0.022(5) 0.062(6) 0.002(5) 0.025(5) 0.009(5)
C20 0.064(7) 0.041(7) 0.089(9) -0.003(7) 0.026(6) 0.004(6)
C21 0.077(7) 0.039(7) 0.089(8) -0.012(6) 0.036(7) 0.007(6)
C22 0.080(7) 0.065(8) 0.066(6) -0.003(6) 0.055(6) 0.006(6)
C23 0.081(7) 0.058(8) 0.068(7) -0.008(6) 0.047(6) 0.009(6)
C24 0.065(6) 0.026(5) 0.061(6) -0.009(5) 0.037(5) 0.001(5)
O1W 0.206(11) 0.174(11) 0.179(10) 0.062(9) 0.053(9) -0.036(9)
O3W 0.148(14) 0.226(16) 0.169(16) -0.003(13) 0.023(12) 0.005(13)
O2W 0.259(18) 0.287(19) 0.286(19) 0.008(14) 0.046(14) -0.032(14)

loop_
_atom_type_symbol
_atom_type_description
_atom_type_scat_dispersion_real
_atom_type_scat_dispersion_imag
_atom_type_scat_source
C C 0.0181 0.0091 'International Tables Vol C Tables 4.2.6.8 and 6.1.1.4'
H H 0.0000 0.0000 'International Tables Vol C Tables 4.2.6.8 and 6.1.1.4'
N N 0.0311 0.0180 'International Tables Vol C Tables 4.2.6.8 and 6.1.1.4'
O O 0.0492 0.0322 'International Tables Vol C Tables 4.2.6.8 and 6.1.1.4'
Gd Gd -8.8380 11.9157 'International Tables Vol C Tables 4.2.6.8 and 6.1.1.4'

loop_
_geom_angle_atom_site_label_1
_geom_angle_atom_site_label_2
_geom_angle_atom_site_label_3
_geom_angle
_geom_angle_site_symmetry_1
_geom_angle_site_symmetry_3
_geom_angle_publ_flag
O8 Gd1 O2 110.6(3) . . ?
O8 Gd1 O7 51.7(2) . . ?
O2 Gd1 O7 109.7(3) . . ?
O8 Gd1 O4 68.1(3) . . ?
O2 Gd1 O4 68.7(3) . . ?
O7 Gd1 O4 115.2(2) . . ?
O8 Gd1 O5 72.6(2) . . ?
O2 Gd1 O5 114.1(3) . . ?
O7 Gd1 O5 118.0(2) . . ?
O4 Gd1 O5 51.4(2) . . ?
O8 Gd1 N3 123.1(3) . . ?
O2 Gd1 N3 72.2(3) . . ?
O7 Gd1 N3 73.3(3) . . ?
O4 Gd1 N3 140.5(3) . . ?
O5 Gd1 N3 161.1(2) . . ?
O8 Gd1 N4 77.7(3) . . ?
O2 Gd1 N4 171.3(3) . . ?
O7 Gd1 N4 73.1(3) . . ?
O4 Gd1 N4 118.1(2) . . ?
O5 Gd1 N4 70.1(3) . . ?
N3 Gd1 N4 101.4(3) . . ?
O8 Gd1 O1 64.9(3) . . ?
O2 Gd1 O1 49.2(3) . . ?
O7 Gd1 O1 67.9(3) . . ?
O4 Gd1 O1 66.8(3) . . ?
O5 Gd1 O1 114.2(3) . . ?
N3 Gd1 O1 83.7(3) . . ?
N4 Gd1 O1 137.2(3) . . ?
O8 Gd1 N2 138.2(3) . . ?
O2 Gd1 N2 69.0(3) . . ?
O7 Gd1 N2 170.1(3) . . ?
O4 Gd1 N2 73.9(2) . . ?
O5 Gd1 N2 70.4(3) . . ?
N3 Gd1 N2 97.2(3) . . ?
N4 Gd1 N2 106.7(3) . . ?
O1 Gd1 N2 114.8(3) . . ?
O8 Gd1 N1 141.6(2) . . ?
O2 Gd1 N1 107.3(3) . . ?
O7 Gd1 N1 109.1(3) . . ?
O4 Gd1 N1 134.1(3) . . ?
O5 Gd1 N1 97.4(2) . . ?
N3 Gd1 N1 63.9(3) . . ?
N4 Gd1 N1 64.2(3) . . ?
O1 Gd1 N1 146.0(2) . . ?
N2 Gd1 N1 63.0(3) . . ?
O8 Gd1 N9 70.1(3) . . ?
O2 Gd1 N9 90.4(3) . . ?
O7 Gd1 N9 121.8(3) . . ?
O4 Gd1 N9 25.7(2) . . ?
O5 Gd1 N9 25.8(2) . . ?
N3 Gd1 N9 160.8(3) . . ?
N4 Gd1 N9 94.9(3) . . ?
O1 Gd1 N9 91.2(3) . . ?
N2 Gd1 N9 68.1(3) . . ?
N1 Gd1 N9 115.9(3) . . ?
O8 Gd1 N10 25.7(3) . . ?
O2 Gd1 N10 110.5(3) . . ?
O7 Gd1 N10 26.1(3) . . ?
O4 Gd1 N10 90.7(3) . . ?
O5 Gd1 N10 96.2(3) . . ?
N3 Gd1 N10 97.9(3) . . ?
N4 Gd1 N10 75.8(3) . . ?
O1 Gd1 N10 61.5(3) . . ?
N2 Gd1 N10 163.8(3) . . ?
N1 Gd1 N10 129.8(3) . . ?
N9 Gd1 N10 95.8(3) . . ?
N8 O1 Gd1 91.9(7) . . ?
N8 O2 Gd1 98.3(8) . . ?
N9 O4 Gd1 94.1(6) . . ?
N9 O5 Gd1 93.9(6) . . ?
N10 O7 Gd1 95.0(7) . . ?
N10 O8 Gd1 96.5(6) . . ?
C9 N1 C1 111.1(8) . . ?
C9 N1 C17 109.1(8) . . ?
C1 N1 C17 111.3(8) . . ?
C9 N1 Gd1 108.1(5) . . ?
C1 N1 Gd1 107.1(6) . . ?
C17 N1 Gd1 110.1(6) . . ?
C2 N2 C8 106.2(9) . . ?
C2 N2 Gd1 118.3(7) . . ?
C8 N2 Gd1 135.6(7) . . ?
C10 N3 C16 107.0(9) . . ?
C10 N3 Gd1 119.0(7) . . ?
C16 N3 Gd1 133.9(7) . . ?
C18 N4 C24 100.7(7) . . ?
C18 N4 Gd1 119.9(7) . . ?
C24 N4 Gd1 138.4(6) . . ?
C2 N5 C3 105.2(9) . . ?
C2 N5 H5A 127.4 . . ?
C3 N5 H5A 127.4 . . ?
C11 N6 C10 109.9(8) . . ?
C11 N6 H6A 125.0 . . ?
C10 N6 H6A 125.0 . . ?
C18 N7 C19 109.1(8) . . ?
C18 N7 H7A 125.4 . . ?
C19 N7 H7A 125.4 . . ?
O2 N8 O3 123.6(12) . . ?
O2 N8 O1 116.8(11) . . ?
O3 N8 O1 119.2(11) . . ?
O2 N8 Gd1 57.5(6) . . ?
O3 N8 Gd1 157.8(10) . . ?
O1 N8 Gd1 62.2(6) . . ?
O4 N9 O5 119.9(10) . . ?
O4 N9 O6 121.4(10) . . ?
O5 N9 O6 118.7(10) . . ?
O4 N9 Gd1 60.2(6) . . ?
O5 N9 Gd1 60.3(5) . . ?
O6 N9 Gd1 173.8(8) . . ?
O9 N10 O8 119.8(10) . . ?
O9 N10 O7 123.5(10) . . ?
O8 N10 O7 116.2(10) . . ?
O9 N10 Gd1 166.4(8) . . ?
O8 N10 Gd1 57.8(5) . . ?
O7 N10 Gd1 58.8(6) . . ?
N1 C1 C2 107.8(8) . . ?
N1 C1 H1A 110.1 . . ?
C2 C1 H1A 110.1 . . ?
N1 C1 H1B 110.1 . . ?
C2 C1 H1B 110.1 . . ?
H1A C1 H1B 108.5 . . ?
N2 C2 N5 114.3(10) . . ?
N2 C2 C1 124.2(10) . . ?
N5 C2 C1 121.4(9) . . ?
C8 C3 C4 123.6(11) . . ?
C8 C3 N5 105.8(10) . . ?
C4 C3 N5 130.5(10) . . ?
C5 C4 C3 115.1(11) . . ?
C5 C4 H4A 122.4 . . ?
C3 C4 H4A 122.4 . . ?
C4 C5 C6 122.2(13) . . ?
C4 C5 H5B 118.9 . . ?
C6 C5 H5B 118.9 . . ?
C5 C6 C7 122.1(13) . . ?
C5 C6 H6B 119.0 . . ?
C7 C6 H6B 119.0 . . ?
C8 C7 C6 117.0(13) . . ?
C8 C7 H7B 121.5 . . ?
C6 C7 H7B 121.5 . . ?
C7 C8 C3 119.9(12) . . ?
C7 C8 N2 131.6(11) . . ?
C3 C8 N2 108.4(9) . . ?
C10 C9 N1 111.4(9) . . ?
C10 C9 H9A 109.3 . . ?
N1 C9 H9A 109.3 . . ?
C10 C9 H9B 109.3 . . ?
N1 C9 H9B 109.3 . . ?
H9A C9 H9B 108.0 . . ?
N3 C10 N6 110.2(9) . . ?
N3 C10 C9 124.2(10) . . ?
N6 C10 C9 125.6(10) . . ?
N6 C11 C12 134.6(10) . . ?
N6 C11 C16 106.9(9) . . ?
C12 C11 C16 118.3(10) . . ?
C13 C12 C11 119.9(11) . . ?
C13 C12 H12A 120.1 . . ?
C11 C12 H12A 120.1 . . ?
C12 C13 C14 121.6(11) . . ?
C12 C13 H13A 119.2 . . ?
C14 C13 H13A 119.2 . . ?
C15 C14 C13 118.2(12) . . ?
C15 C14 H14A 120.9 . . ?
C13 C14 H14A 120.9 . . ?
C16 C15 C14 120.8(12) . . ?
C16 C15 H15A 119.6 . . ?
C14 C15 H15A 119.6 . . ?
C15 C16 N3 133.1(10) . . ?
C15 C16 C11 121.0(10) . . ?
N3 C16 C11 105.9(9) . . ?
N1 C17 C18 108.2(8) . . ?
N1 C17 H17A 110.1 . . ?
C18 C17 H17A 110.1 . . ?
N1 C17 H17B 110.1 . . ?
C18 C17 H17B 110.1 . . ?
H17A C17 H17B 108.4 . . ?
N7 C18 N4 114.6(10) . . ?
N7 C18 C17 124.4(9) . . ?
N4 C18 C17 121.0(9) . . ?
N7 C19 C20 135.1(5) . . ?
N7 C19 C24 104.9(5) . . ?
C20 C19 C24 120.0 . . ?
C19 C20 C21 120.0 . . ?
C19 C20 H20A 120.0 . . ?
C21 C20 H20A 120.0 . . ?
C22 C21 C20 120.0 . . ?
C22 C21 H21A 120.0 . . ?
C20 C21 H21A 120.0 . . ?
C23 C22 C21 120.0 . . ?
C23 C22 H22A 120.0 . . ?
C21 C22 H22A 120.0 . . ?
C22 C23 C24 120.0 . . ?
C22 C23 H23A 120.0 . . ?
C24 C23 H23A 120.0 . . ?
C23 C24 C19 120.0 . . ?
C23 C24 N4 129.2(5) . . ?
C19 C24 N4 110.7(5) . . ?

loop_
_geom_bond_atom_site_label_1
_geom_bond_atom_site_label_2
_geom_bond_distance
_geom_bond_site_symmetry_2
_geom_bond_publ_flag
Gd1 O8 2.484(7) . ?
Gd1 O2 2.489(9) . ?
Gd1 O7 2.505(8) . ?
Gd1 O4 2.510(7) . ?
Gd1 O5 2.511(7) . ?
Gd1 N3 2.532(8) . ?
Gd1 N4 2.559(8) . ?
Gd1 O1 2.584(8) . ?
Gd1 N2 2.583(8) . ?
Gd1 N1 2.746(8) . ?
Gd1 N9 2.885(11) . ?
Gd1 N10 2.916(11) . ?
O1 N8 1.274(14) . ?
O2 N8 1.206(13) . ?
O3 N8 1.239(14) . ?
O4 N9 1.255(12) . ?
O5 N9 1.260(12) . ?
O6 N9 1.265(13) . ?
O7 N10 1.289(13) . ?
O8 N10 1.275(13) . ?
O9 N10 1.216(13) . ?
N1 C9 1.490(12) . ?
N1 C1 1.487(13) . ?
N1 C17 1.491(13) . ?
N2 C2 1.262(13) . ?
N2 C8 1.403(15) . ?
N3 C10 1.321(14) . ?
N3 C16 1.417(14) . ?
N4 C18 1.348(13) . ?
N4 C24 1.416(10) . ?
N5 C2 1.365(14) . ?
N5 C3 1.396(13) . ?
N5 H5A 0.8600 . ?
N6 C11 1.322(13) . ?
N6 C10 1.362(13) . ?
N6 H6A 0.8600 . ?
N7 C18 1.309(13) . ?
N7 C19 1.339(10) . ?
N7 H7A 0.8600 . ?
C1 C2 1.501(14) . ?
C1 H1A 0.9700 . ?
C1 H1B 0.9700 . ?
C3 C8 1.384(15) . ?
C3 C4 1.389(15) . ?
C4 C5 1.359(16) . ?
C4 H4A 0.9300 . ?
C5 C6 1.368(19) . ?
C5 H5B 0.9300 . ?
C6 C7 1.389(19) . ?
C6 H6B 0.9300 . ?
C7 C8 1.360(17) . ?
C7 H7B 0.9300 . ?
C9 C10 1.432(14) . ?
C9 H9A 0.9700 . ?
C9 H9B 0.9700 . ?
C11 C12 1.384(15) . ?
C11 C16 1.427(15) . ?
C12 C13 1.332(16) . ?
C12 H12A 0.9300 . ?
C13 C14 1.434(17) . ?
C13 H13A 0.9300 . ?
C14 C15 1.359(16) . ?
C14 H14A 0.9300 . ?
C15 C16 1.343(16) . ?
C15 H15A 0.9300 . ?
C17 C18 1.512(15) . ?
C17 H17A 0.9700 . ?
C17 H17B 0.9700 . ?
C19 C20 1.3900 . ?
C19 C24 1.3900 . ?
C20 C21 1.3900 . ?
C20 H20A 0.9300 . ?
C21 C22 1.3900 . ?
C21 H21A 0.9300 . ?
C22 C23 1.3900 . ?
C22 H22A 0.9300 . ?
C23 C24 1.3900 . ?
C23 H23A 0.9300 . ?
O3W O3W 1.56(6) 2_655 ?
